data_2230098
loop_
_publ_author_name
'Hao, Cheng-Jun'
'Xie, Hui'

_publ_section_title
;
 Diaquabis(4-carboxy-2-ethyl-1<i>H</i>-imidazole-5-carboxylato-\k^2^<i>N</i>^3^,<i>O</i>^4^)zinc
 <i>N</i>,<i>N</i>-dimethylformamide disolvate
;
_journal_coeditor_code NK2096
_journal_issue 5
_journal_name_full 'Acta Crystallographica Section E'
_journal_page_first m583
_journal_paper_doi 10.1107/S1600536811012992
_journal_volume 67
_journal_year 2011
_chemical_formula_iupac '[Zn (C7 H7 N2 O4)2 (H2 O)2] , 2C3 H7 N O'
_chemical_formula_moiety 'C14 H18 N4 O10 Zn , 2(C3 H7 N O)'
_chemical_formula_sum 'C20 H32 N6 O12 Zn'
_chemical_formula_weight 613.89
_chemical_name_systematic
;
Diaquabis(4-carboxy-2-ethyl-1<i>H</i>-imidazole-5-carboxylato-
\k^2^<i>N</i>^3^,<i>O</i>^4^)zinc <i>N</i>,<i>N</i>-dimethylformamide
 disolvate
;
_space_group_IT_number 14
_symmetry_cell_setting monoclinic
_symmetry_space_group_name_Hall '-P 2ybc'
_symmetry_space_group_name_H-M 'P 1 21/c 1'
_atom_sites_solution_hydrogens geom
_atom_sites_solution_primary direct
_atom_sites_solution_secondary difmap
_audit_creation_method SHELXL-97
_cell_angle_alpha 90.00
_cell_angle_beta 111.846(7)
_cell_angle_gamma 90.00
_cell_formula_units_Z 2
_cell_length_a 7.2817(8)
_cell_length_b 20.660(2)
_cell_length_c 9.3623(9)
_cell_measurement_reflns_used 5837
_cell_measurement_temperature 296(2)
_cell_measurement_theta_max 27.90
_cell_measurement_theta_min 2.82
_cell_volume 1307.3(2)
_computing_cell_refinement 'SAINT (Bruker, 2007)'
_computing_data_collection 'APEX2 (Bruker, 2007)'
_computing_data_reduction 'SAINT (Bruker, 2007)'
_computing_molecular_graphics 'SHELXTL (Sheldrick, 2008)'
_computing_publication_material 'SHELXTL (Sheldrick, 2008)'
_computing_structure_refinement 'SHELXTL (Sheldrick, 2008)'
_computing_structure_solution 'SHELXTL (Sheldrick, 2008)'
_diffrn_ambient_temperature 296(2)
_diffrn_measured_fraction_theta_full 0.999
_diffrn_measured_fraction_theta_max 0.999
_diffrn_measurement_device_type 'Bruker APEXII area-detector diffractometer'
_diffrn_measurement_method '\f and \w scan'
_diffrn_radiation_monochromator graphite
_diffrn_radiation_source 'fine-focus sealed tube'
_diffrn_radiation_type MoK\a
_diffrn_radiation_wavelength 0.71073
_diffrn_reflns_av_R_equivalents 0.0370
_diffrn_reflns_av_sigmaI/netI 0.0330
_diffrn_reflns_limit_h_max 8
_diffrn_reflns_limit_h_min -9
_diffrn_reflns_limit_k_max 25
_diffrn_reflns_limit_k_min -25
_diffrn_reflns_limit_l_max 11
_diffrn_reflns_limit_l_min -11
_diffrn_reflns_number 10742
_diffrn_reflns_theta_full 26.20
_diffrn_reflns_theta_max 26.20
_diffrn_reflns_theta_min 2.54
_diffrn_standards_number 0
_exptl_absorpt_coefficient_mu 1.012
_exptl_absorpt_correction_T_max 0.7443
_exptl_absorpt_correction_T_min 0.6160
_exptl_absorpt_correction_type multi-scan
_exptl_absorpt_process_details '(SADABS; Sheldrick, 1996)'
_exptl_crystal_colour colourless
_exptl_crystal_density_diffrn 1.560
_exptl_crystal_density_method 'not measured'
_exptl_crystal_description block
_exptl_crystal_F_000 640
_exptl_crystal_size_max 0.53
_exptl_crystal_size_mid 0.41
_exptl_crystal_size_min 0.31
_refine_diff_density_max 0.221
_refine_diff_density_min -0.357
_refine_ls_extinction_method none
_refine_ls_goodness_of_fit_ref 1.017
_refine_ls_hydrogen_treatment constr
_refine_ls_matrix_type full
_refine_ls_number_parameters 181
_refine_ls_number_reflns 2619
_refine_ls_number_restraints 3
_refine_ls_restrained_S_all 1.017
_refine_ls_R_factor_all 0.0471
_refine_ls_R_factor_gt 0.0339
_refine_ls_shift/su_max 0.000
_refine_ls_shift/su_mean 0.000
_refine_ls_structure_factor_coef Fsqd
_refine_ls_weighting_details 'calc w=1/[\s^2^(Fo^2^)+(0.0387P)^2^+0.6624P] where P=(Fo^2^+2Fc^2^)/3'
_refine_ls_weighting_scheme calc
_refine_ls_wR_factor_gt 0.0791
_refine_ls_wR_factor_ref 0.0857
_reflns_number_gt 2083
_reflns_number_total 2619
_reflns_threshold_expression I>2\s(I)
_cod_data_source_file nk2096.cif
_cod_data_source_block I
_cod_original_sg_symbol_H-M 'P 21/c'
_cod_database_code 2230098
_cod_database_fobs_code 2230098

loop_
_symmetry_equiv_pos_as_xyz
'x, y, z'
'-x, y+1/2, -z+1/2'
'-x, -y, -z'
'x, -y-1/2, z-1/2'

loop_
_atom_site_type_symbol
_atom_site_label
_atom_site_fract_x
_atom_site_fract_y
_atom_site_fract_z
_atom_site_U_iso_or_equiv
_atom_site_adp_type
_atom_site_calc_flag
_atom_site_refinement_flags
_atom_site_occupancy
_atom_site_disorder_assembly
_atom_site_disorder_group
Zn Zn1 1.0000 0.0000 1.0000 0.02973(13) Uani d S 1 . .
O O1 0.6355(3) -0.00930(9) 0.25342(18) 0.0414(4) Uani d . 1 . .
O O1W 1.2808(2) 0.03585(9) 1.00911(17) 0.0383(4) Uani d D 1 . .
H H1W 1.2982 0.0255 0.9272 0.057 Uiso d RD 1 . .
H H2W 1.3729 0.0197 1.0863 0.057 Uiso d RD 1 . .
O O2 0.7948(3) -0.09580(9) 0.38356(18) 0.0424(4) Uani d . 1 . .
O O3 0.9815(3) -0.12960(8) 0.65214(18) 0.0392(4) Uani d . 1 . .
H H3 0.9214 -0.1176 0.5595 0.047 Uiso d R 1 . .
O O4 1.0464(2) -0.08767(8) 0.88405(17) 0.0358(4) Uani d . 1 . .
N N1 0.8675(3) 0.02603(9) 0.77101(19) 0.0263(4) Uani d . 1 . .
N N2 0.7049(3) 0.05738(9) 0.5331(2) 0.0287(4) Uani d . 1 . .
H H2 0.6373 0.0814 0.4565 0.034 Uiso calc R 1 . .
C C1 0.7687(3) 0.07446(11) 0.6824(2) 0.0280(5) Uani d . 1 . .
C C2 0.8660(3) -0.02367(11) 0.6730(2) 0.0247(4) Uani d . 1 . .
C C3 0.7660(3) -0.00476(11) 0.5237(2) 0.0274(5) Uani d . 1 . .
C C4 0.9705(3) -0.08386(11) 0.7418(2) 0.0292(5) Uani d . 1 . .
C C5 0.7267(3) -0.03848(12) 0.3751(2) 0.0326(5) Uani d . 1 . .
C C6 0.7387(4) 0.14021(12) 0.7351(3) 0.0407(6) Uani d . 1 . .
H H6A 0.7823 0.1403 0.8464 0.049 Uiso calc R 1 . .
H H6B 0.5986 0.1504 0.6934 0.049 Uiso calc R 1 . .
C C7 0.8514(5) 0.19225(14) 0.6854(4) 0.0594(8) Uani d . 1 . .
H H7A 0.9895 0.1815 0.7230 0.089 Uiso calc R 1 . .
H H7B 0.8342 0.2333 0.7269 0.089 Uiso calc R 1 . .
H H7C 0.8013 0.1947 0.5751 0.089 Uiso calc R 1 . .
O O5 0.4712(3) 0.14244(10) 0.32830(19) 0.0504(5) Uani d . 1 . .
N N3 0.4143(3) 0.18961(10) 0.0978(2) 0.0412(5) Uani d . 1 . .
C C8 0.5131(4) 0.15203(13) 0.2144(3) 0.0428(6) Uani d . 1 . .
H H8A 0.6239 0.1309 0.2104 0.051 Uiso calc R 1 . .
C C9 0.4683(6) 0.1927(2) -0.0361(4) 0.0754(10) Uani d . 1 . .
H H9A 0.5986 0.1751 -0.0109 0.113 Uiso calc R 1 . .
H H9B 0.4665 0.2369 -0.0679 0.113 Uiso calc R 1 . .
H H9C 0.3755 0.1680 -0.1182 0.113 Uiso calc R 1 . .
C C10 0.2338(5) 0.22132(16) 0.0909(4) 0.0654(9) Uani d . 1 . .
H H10A 0.2220 0.2184 0.1895 0.098 Uiso calc R 1 . .
H H10B 0.1223 0.2005 0.0147 0.098 Uiso calc R 1 . .
H H10C 0.2374 0.2660 0.0640 0.098 Uiso calc R 1 . .

loop_
_atom_site_aniso_label
_atom_site_aniso_U_11
_atom_site_aniso_U_22
_atom_site_aniso_U_33
_atom_site_aniso_U_12
_atom_site_aniso_U_13
_atom_site_aniso_U_23
Zn1 0.0328(2) 0.0381(2) 0.01527(18) 0.00315(17) 0.00554(15) 0.00143(15)
O1 0.0407(10) 0.0605(12) 0.0179(8) 0.0054(8) 0.0051(8) 0.0017(8)
O1W 0.0322(9) 0.0579(12) 0.0227(8) -0.0008(8) 0.0078(7) 0.0013(8)
O2 0.0510(11) 0.0429(11) 0.0271(9) 0.0046(9) 0.0075(8) -0.0077(7)
O3 0.0489(10) 0.0363(9) 0.0271(9) 0.0113(8) 0.0079(8) -0.0007(7)
O4 0.0433(10) 0.0374(9) 0.0211(8) 0.0090(8) 0.0055(7) 0.0040(7)
N1 0.0285(10) 0.0322(10) 0.0167(9) 0.0036(8) 0.0065(8) 0.0015(7)
N2 0.0295(10) 0.0336(11) 0.0196(9) 0.0060(8) 0.0053(8) 0.0066(8)
C1 0.0283(12) 0.0331(12) 0.0218(11) 0.0025(9) 0.0082(10) 0.0026(9)
C2 0.0250(11) 0.0297(11) 0.0183(10) 0.0009(9) 0.0068(9) 0.0007(8)
C3 0.0251(11) 0.0359(12) 0.0204(10) -0.0016(10) 0.0075(9) 0.0005(9)
C4 0.0292(12) 0.0323(12) 0.0252(12) 0.0008(10) 0.0092(10) -0.0001(9)
C5 0.0278(12) 0.0450(15) 0.0230(12) -0.0046(11) 0.0072(10) -0.0024(10)
C6 0.0472(15) 0.0407(15) 0.0313(13) 0.0133(12) 0.0114(12) -0.0014(11)
C7 0.067(2) 0.0383(16) 0.064(2) -0.0033(15) 0.0142(17) -0.0061(14)
O5 0.0557(12) 0.0593(13) 0.0310(10) 0.0156(10) 0.0101(9) 0.0128(8)
N3 0.0462(12) 0.0405(12) 0.0304(11) 0.0003(10) 0.0069(10) 0.0045(9)
C8 0.0419(15) 0.0422(15) 0.0390(15) 0.0083(12) 0.0090(12) 0.0028(12)
C9 0.091(3) 0.095(3) 0.0440(18) -0.008(2) 0.0296(19) 0.0128(17)
C10 0.066(2) 0.062(2) 0.0517(18) 0.0231(17) 0.0028(16) 0.0102(15)

loop_
_atom_type_symbol
_atom_type_description
_atom_type_scat_dispersion_real
_atom_type_scat_dispersion_imag
_atom_type_scat_source
C C 0.0033 0.0016 'International Tables Vol C Tables 4.2.6.8 and 6.1.1.4'
H H 0.0000 0.0000 'International Tables Vol C Tables 4.2.6.8 and 6.1.1.4'
N N 0.0061 0.0033 'International Tables Vol C Tables 4.2.6.8 and 6.1.1.4'
O O 0.0106 0.0060 'International Tables Vol C Tables 4.2.6.8 and 6.1.1.4'
Zn Zn 0.2839 1.4301 'International Tables Vol C Tables 4.2.6.8 and 6.1.1.4'

loop_
_geom_angle_atom_site_label_1
_geom_angle_atom_site_label_2
_geom_angle_atom_site_label_3
_geom_angle_site_symmetry_1
_geom_angle_site_symmetry_3
_geom_angle
_geom_angle_publ_flag
N1 Zn1 N1 . 3_757 180.0 ?
N1 Zn1 O1W . 3_757 88.77(7) ?
N1 Zn1 O1W 3_757 3_757 91.23(6) ?
N1 Zn1 O1W . . 91.23(6) ?
N1 Zn1 O1W 3_757 . 88.77(7) ?
O1W Zn1 O1W 3_757 . 180.0 ?
N1 Zn1 O4 . . 78.50(6) ?
N1 Zn1 O4 3_757 . 101.50(6) ?
O1W Zn1 O4 3_757 . 90.87(6) ?
O1W Zn1 O4 . . 89.13(6) ?
N1 Zn1 O4 . 3_757 101.50(6) ?
N1 Zn1 O4 3_757 3_757 78.50(6) ?
O1W Zn1 O4 3_757 3_757 89.13(6) ?
O1W Zn1 O4 . 3_757 90.87(6) ?
O4 Zn1 O4 . 3_757 180.0000(10) ?
Zn1 O1W H1W . . 109.7 ?
Zn1 O1W H2W . . 109.7 ?
H1W O1W H2W . . 109.5 ?
C4 O3 H3 . . 108.6 ?
C4 O4 Zn1 . . 112.88(14) ?
C1 N1 C2 . . 106.13(17) ?
C1 N1 Zn1 . . 141.17(15) ?
C2 N1 Zn1 . . 112.51(14) ?
C1 N2 C3 . . 108.49(18) ?
C1 N2 H2 . . 125.8 ?
C3 N2 H2 . . 125.8 ?
N1 C1 N2 . . 110.41(19) ?
N1 C1 C6 . . 126.4(2) ?
N2 C1 C6 . . 123.2(2) ?
C3 C2 N1 . . 109.71(19) ?
C3 C2 C4 . . 132.7(2) ?
N1 C2 C4 . . 117.60(18) ?
C2 C3 N2 . . 105.25(18) ?
C2 C3 C5 . . 131.7(2) ?
N2 C3 C5 . . 123.0(2) ?
O4 C4 O3 . . 122.9(2) ?
O4 C4 C2 . . 118.3(2) ?
O3 C4 C2 . . 118.78(19) ?
O1 C5 O2 . . 124.8(2) ?
O1 C5 C3 . . 118.9(2) ?
O2 C5 C3 . . 116.3(2) ?
C1 C6 C7 . . 112.3(2) ?
C1 C6 H6A . . 109.1 ?
C7 C6 H6A . . 109.1 ?
C1 C6 H6B . . 109.1 ?
C7 C6 H6B . . 109.1 ?
H6A C6 H6B . . 107.9 ?
C6 C7 H7A . . 109.5 ?
C6 C7 H7B . . 109.5 ?
H7A C7 H7B . . 109.5 ?
C6 C7 H7C . . 109.5 ?
H7A C7 H7C . . 109.5 ?
H7B C7 H7C . . 109.5 ?
C8 N3 C10 . . 120.8(2) ?
C8 N3 C9 . . 120.2(3) ?
C10 N3 C9 . . 118.4(2) ?
O5 C8 N3 . . 125.4(2) ?
O5 C8 H8A . . 117.3 ?
N3 C8 H8A . . 117.3 ?
N3 C9 H9A . . 109.5 ?
N3 C9 H9B . . 109.5 ?
H9A C9 H9B . . 109.5 ?
N3 C9 H9C . . 109.5 ?
H9A C9 H9C . . 109.5 ?
H9B C9 H9C . . 109.5 ?
N3 C10 H10A . . 109.5 ?
N3 C10 H10B . . 109.5 ?
H10A C10 H10B . . 109.5 ?
N3 C10 H10C . . 109.5 ?
H10A C10 H10C . . 109.5 ?
H10B C10 H10C . . 109.5 ?

loop_
_geom_bond_atom_site_label_1
_geom_bond_atom_site_label_2
_geom_bond_site_symmetry_2
_geom_bond_distance
_geom_bond_publ_flag
Zn1 N1 . 2.0680(17) ?
Zn1 N1 3_757 2.0680(17) ?
Zn1 O1W 3_757 2.1464(16) ?
Zn1 O1W . 2.1464(16) ?
Zn1 O4 . 2.2013(16) ?
Zn1 O4 3_757 2.2013(16) ?
O1 C5 . 1.241(3) ?
O1W H1W . 0.8501 ?
O1W H2W . 0.8500 ?
O2 C5 . 1.275(3) ?
O3 C4 . 1.286(3) ?
O3 H3 . 0.8500 ?
O4 C4 . 1.240(3) ?
N1 C1 . 1.328(3) ?
N1 C2 . 1.375(3) ?
N2 C1 . 1.346(3) ?
N2 C3 . 1.372(3) ?
N2 H2 . 0.8600 ?
C1 C6 . 1.489(3) ?
C2 C3 . 1.371(3) ?
C2 C4 . 1.475(3) ?
C3 C5 . 1.485(3) ?
C6 C7 . 1.526(4) ?
C6 H6A . 0.9700 ?
C6 H6B . 0.9700 ?
C7 H7A . 0.9600 ?
C7 H7B . 0.9600 ?
C7 H7C . 0.9600 ?
O5 C8 . 1.230(3) ?
N3 C8 . 1.314(3) ?
N3 C10 . 1.448(4) ?
N3 C9 . 1.448(3) ?
C8 H8A . 0.9300 ?
C9 H9A . 0.9600 ?
C9 H9B . 0.9600 ?
C9 H9C . 0.9600 ?
C10 H10A . 0.9600 ?
C10 H10B . 0.9600 ?
C10 H10C . 0.9600 ?

loop_
_geom_hbond_atom_site_label_D
_geom_hbond_atom_site_label_H
_geom_hbond_atom_site_label_A
_geom_hbond_site_symmetry_A
_geom_hbond_distance_DH
_geom_hbond_distance_HA
_geom_hbond_distance_DA
_geom_hbond_angle_DHA
O1W H1W O1 3_756 0.85 1.95 2.798(2) 173
O1W H2W O1 1_656 0.85 2.06 2.894(2) 168
O3 H3 O2 . 0.85 1.62 2.473(2) 177
N2 H2 O5 . 0.86 1.85 2.689(2) 166
